data_1562496
loop_
_publ_author_name
'Wei, Mei-Lin'
'Wang, Yu-Xia'
'Wang, Xin-Jun'

_publ_section_title
;
 Two proton-conductive hybrids based on 2-(3-pyridyl)benzimidazole
 molecules and Keggin-type heteropolyacids
;
_journal_name_full 'Journal of Solid State Chemistry'
_journal_page_first 29
_journal_page_last 36
_journal_paper_doi 10.1016/j.jssc.2013.10.030
_journal_volume 209
_journal_year 2014
_chemical_formula_sum 'C26 H32 Mo12 N7 O44 P'
_chemical_formula_weight 2328.84
_space_group_IT_number 14
_space_group_name_Hall '-P 2ybc'
_space_group_name_H-M_alt 'P 1 21/c 1'
_symmetry_cell_setting monoclinic
_symmetry_space_group_name_H-M 'P 1 21/c 1'
_atom_sites_solution_hydrogens geom
_atom_sites_solution_primary direct
_atom_sites_solution_secondary difmap
_audit_creation_method SHELXL-97
_cell_angle_alpha 90.00
_cell_angle_beta 100.680(6)
_cell_angle_gamma 90.00
_cell_formula_units_Z 4
_cell_length_a 17.250(3)
_cell_length_b 12.766(2)
_cell_length_c 25.950(5)
_cell_measurement_reflns_used 3202
_cell_measurement_temperature 296(2)
_cell_measurement_theta_max 23.94
_cell_measurement_theta_min 2.23
_cell_volume 5615.6(17)
_computing_cell_refinement 'Bruker SMART'
_computing_data_collection 'Bruker SMART'
_computing_data_reduction 'Bruker SAINT'
_computing_molecular_graphics 'Bruker SHELXTL'
_computing_publication_material 'Bruker SHELXTL'
_computing_structure_refinement 'Bruker SHELXTL'
_computing_structure_solution 'Bruker SHELXTL'
_diffrn_ambient_temperature 296(2)
_diffrn_measured_fraction_theta_full 0.995
_diffrn_measured_fraction_theta_max 0.995
_diffrn_measurement_device_type 'CCD area detector'
_diffrn_measurement_method 'phi and omega scans'
_diffrn_radiation_monochromator graphite
_diffrn_radiation_source 'fine-focus sealed tube'
_diffrn_radiation_type MoK\a
_diffrn_radiation_wavelength 0.71073
_diffrn_reflns_av_R_equivalents 0.0618
_diffrn_reflns_av_sigmaI/netI 0.0969
_diffrn_reflns_limit_h_max 20
_diffrn_reflns_limit_h_min -20
_diffrn_reflns_limit_k_max 15
_diffrn_reflns_limit_k_min -12
_diffrn_reflns_limit_l_max 30
_diffrn_reflns_limit_l_min -26
_diffrn_reflns_number 23706
_diffrn_reflns_theta_full 25.00
_diffrn_reflns_theta_max 25.00
_diffrn_reflns_theta_min 1.60
_exptl_absorpt_coefficient_mu 2.728
_exptl_absorpt_correction_T_max 0.632
_exptl_absorpt_correction_T_min 0.505
_exptl_absorpt_correction_type empirical
_exptl_absorpt_process_details sadabs
_exptl_crystal_colour yellow
_exptl_crystal_density_diffrn 2.755
_exptl_crystal_density_method 'not measured'
_exptl_crystal_description block
_exptl_crystal_F_000 4432
_exptl_crystal_size_max 0.35
_exptl_crystal_size_mid 0.20
_exptl_crystal_size_min 0.16
_refine_diff_density_max 1.369
_refine_diff_density_min -1.178
_refine_diff_density_rms 0.186
_refine_ls_extinction_method none
_refine_ls_goodness_of_fit_ref 0.970
_refine_ls_hydrogen_treatment constr
_refine_ls_matrix_type full
_refine_ls_number_parameters 776
_refine_ls_number_reflns 9849
_refine_ls_number_restraints 0
_refine_ls_restrained_S_all 0.970
_refine_ls_R_factor_all 0.1149
_refine_ls_R_factor_gt 0.0535
_refine_ls_shift/su_max 0.001
_refine_ls_shift/su_mean 0.000
_refine_ls_structure_factor_coef Fsqd
_refine_ls_weighting_details 'calc w=1/[\s^2^(Fo^2^)+(0.0450P)^2^+0.0000P] where P=(Fo^2^+2Fc^2^)/3'
_refine_ls_weighting_scheme calc
_refine_ls_wR_factor_gt 0.1053
_refine_ls_wR_factor_ref 0.1208
_reflns_number_gt 5654
_reflns_number_total 9849
_reflns_threshold_expression >2sigma(I)
_cod_data_source_file JSSC-2014-209-29.cif
_cod_data_source_block 2
_cod_depositor_comments
;
The following automatic conversions were performed:

data item '_symmetry_cell_setting' value 'Monoclinic' was changed to
'monoclinic' in accordance with the built-in table derived from the
CIF Core dictionary named 'cif_core.dic' version 2.4.5 last updated
on 2014-11-21.

Automatic conversion script
Id: cif_fix_values 8369 2020-08-20 11:38:08Z andrius 
;
_cod_original_cell_volume 5615.5(19)
_cod_original_sg_symbol_H-M 'P2(1)/c  '
_cod_database_code 1562496

loop_
_symmetry_equiv_pos_as_xyz
'x, y, z'
'-x, y+1/2, -z+1/2'
'-x, -y, -z'
'x, -y-1/2, z-1/2'

loop_
_atom_site_label
_atom_site_type_symbol
_atom_site_fract_x
_atom_site_fract_y
_atom_site_fract_z
_atom_site_U_iso_or_equiv
_atom_site_adp_type
_atom_site_occupancy
_atom_site_symmetry_multiplicity
_atom_site_calc_flag
_atom_site_refinement_flags
_atom_site_disorder_assembly
_atom_site_disorder_group
Mo1 Mo 0.19310(5) 0.86319(8) 0.49220(3) 0.0367(3) Uani 1 1 d . . .
Mo2 Mo 0.07200(5) 0.47697(8) 0.35874(3) 0.0355(2) Uani 1 1 d . . .
Mo3 Mo 0.05336(5) 0.64304(8) 0.45880(4) 0.0366(3) Uani 1 1 d . . .
Mo4 Mo 0.05815(5) 0.85986(8) 0.36381(3) 0.0355(2) Uani 1 1 d . . .
Mo5 Mo 0.22177(5) 0.89395(8) 0.30832(3) 0.0373(3) Uani 1 1 d . . .
Mo6 Mo 0.19897(5) 0.45927(8) 0.47717(3) 0.0347(2) Uani 1 1 d . . .
Mo7 Mo 0.37583(5) 0.49660(8) 0.41790(3) 0.0379(3) Uani 1 1 d . . .
Mo8 Mo 0.33661(5) 0.67614(8) 0.52187(3) 0.0381(3) Uani 1 1 d . . .
Mo9 Mo 0.09485(5) 0.69268(8) 0.26801(3) 0.0348(2) Uani 1 1 d . . .
Mo10 Mo 0.25000(5) 0.49005(8) 0.29955(3) 0.0408(3) Uani 1 1 d . . .
Mo11 Mo 0.35833(5) 0.87548(8) 0.43700(3) 0.0420(3) Uani 1 1 d . . .
Mo12 Mo 0.37906(6) 0.69407(8) 0.32910(4) 0.0436(3) Uani 1 1 d . . .
P1 P 0.21548(13) 0.6773(2) 0.39422(9) 0.0205(5) Uani 1 1 d . . .
O1 O 0.2571(4) 0.7438(5) 0.4405(2) 0.0336(17) Uani 1 1 d . . .
O2 O 0.1598(3) 0.6000(5) 0.4136(2) 0.0259(15) Uani 1 1 d . . .
O3 O 0.1684(3) 0.7484(5) 0.3521(2) 0.0314(16) Uani 1 1 d . . .
O4 O 0.2780(3) 0.6170(5) 0.3711(2) 0.0310(17) Uani 1 1 d . . .
O5 O 0.1285(4) 0.9009(5) 0.4283(2) 0.0341(17) Uani 1 1 d . . .
O6 O 0.2814(4) 0.9346(6) 0.4751(2) 0.0447(19) Uani 1 1 d . . .
O7 O 0.1217(4) 0.7476(5) 0.4930(2) 0.0370(18) Uani 1 1 d . . .
O8 O 0.2690(4) 0.7814(5) 0.5410(2) 0.0387(18) Uani 1 1 d . . .
O9 O 0.1637(4) 0.9449(6) 0.5355(2) 0.049(2) Uani 1 1 d . . .
O10 O 0.0556(4) 0.5851(5) 0.3111(2) 0.0383(18) Uani 1 1 d . . .
O11 O 0.1667(4) 0.4458(5) 0.3309(2) 0.0406(18) Uani 1 1 d . . .
O12 O 0.1253(4) 0.4018(5) 0.4220(2) 0.0364(17) Uani 1 1 d . . .
O13 O 0.0096(4) 0.3842(6) 0.3307(2) 0.046(2) Uani 1 1 d . . .
O14 O 0.0095(3) 0.5423(5) 0.4038(2) 0.0372(18) Uani 1 1 d . . .
O15 O 0.0310(4) 0.7469(5) 0.4023(2) 0.0372(18) Uani 1 1 d . . .
O16 O 0.1087(4) 0.5351(5) 0.4971(2) 0.0395(18) Uani 1 1 d . . .
O17 O -0.0259(4) 0.6566(5) 0.4870(3) 0.049(2) Uani 1 1 d . . .
O18 O 0.1291(4) 0.9430(5) 0.3279(2) 0.0389(18) Uani 1 1 d . . .
O19 O 0.0268(4) 0.7876(6) 0.2992(2) 0.0424(19) Uani 1 1 d . . .
O20 O -0.0175(4) 0.9426(6) 0.3623(3) 0.049(2) Uani 1 1 d . . .
O21 O 0.2848(4) 0.9210(5) 0.3734(2) 0.0375(18) Uani 1 1 d . . .
O22 O 0.2433(4) 0.9910(6) 0.2690(2) 0.048(2) Uani 1 1 d . . .
O23 O 0.3022(4) 0.7886(6) 0.3004(2) 0.0407(19) Uani 1 1 d . . .
O24 O 0.1531(4) 0.8094(5) 0.2546(2) 0.0395(19) Uani 1 1 d . . .
O25 O 0.2835(4) 0.4436(5) 0.4443(2) 0.0373(18) Uani 1 1 d . . .
O26 O 0.2606(4) 0.5728(5) 0.5164(2) 0.0392(18) Uani 1 1 d . . .
O27 O 0.2110(4) 0.3615(6) 0.5207(2) 0.049(2) Uani 1 1 d . . .
O28 O 0.4444(4) 0.4093(6) 0.4416(3) 0.054(2) Uani 1 1 d . . .
O29 O 0.3266(4) 0.4307(6) 0.3519(2) 0.046(2) Uani 1 1 d . . .
O30 O 0.4292(4) 0.5845(6) 0.3784(2) 0.045(2) Uani 1 1 d . . .
O31 O 0.3835(4) 0.5918(6) 0.4737(2) 0.0381(18) Uani 1 1 d . . .
O32 O 0.3939(4) 0.7943(6) 0.4967(2) 0.0433(19) Uani 1 1 d . . .
O33 O 0.3937(4) 0.6523(6) 0.5797(2) 0.052(2) Uani 1 1 d . . .
O34 O 0.0365(4) 0.6698(5) 0.2103(2) 0.0406(19) Uani 1 1 d . . .
O35 O 0.1787(4) 0.6001(6) 0.2687(2) 0.0379(18) Uani 1 1 d . . .
O36 O 0.2460(4) 0.4064(6) 0.2493(2) 0.049(2) Uani 1 1 d . . .
O37 O 0.3342(4) 0.5838(6) 0.2860(2) 0.046(2) Uani 1 1 d . . .
O38 O 0.3945(4) 0.7827(5) 0.3921(2) 0.0406(19) Uani 1 1 d . . .
O39 O 0.4261(4) 0.9705(6) 0.4444(2) 0.055(2) Uani 1 1 d . . .
O40 O 0.4568(4) 0.7268(6) 0.3022(3) 0.060(2) Uani 1 1 d . . .
N1 N 0.7566(5) 0.6829(7) 0.1618(3) 0.044(2) Uani 1 1 d . . .
H1B H 0.7973 0.6836 0.1866 0.052 Uiso 1 1 calc R . .
N2 N 0.6835(5) 0.6763(7) 0.0840(3) 0.041(2) Uani 1 1 d . . .
H2B H 0.6699 0.6714 0.0505 0.050 Uiso 1 1 calc R . .
N3 N 0.9682(5) 0.6662(7) 0.0975(4) 0.049(3) Uani 1 1 d . . .
C1 C 0.6471(7) 0.6971(9) 0.2138(4) 0.055(3) Uani 1 1 d . . .
H1A H 0.6787 0.6982 0.2469 0.066 Uiso 1 1 calc R . .
C2 C 0.5679(7) 0.7039(9) 0.2062(5) 0.057(3) Uani 1 1 d . . .
H2A H 0.5439 0.7107 0.2353 0.068 Uiso 1 1 calc R . .
C3 C 0.5208(8) 0.7014(11) 0.1571(6) 0.077(4) Uani 1 1 d . . .
H3A H 0.4664 0.7057 0.1544 0.092 Uiso 1 1 calc R . .
C4 C 0.5516(7) 0.6927(9) 0.1120(5) 0.055(3) Uani 1 1 d . . .
H4A H 0.5197 0.6921 0.0789 0.066 Uiso 1 1 calc R . .
C5 C 0.6313(6) 0.6851(8) 0.1187(4) 0.040(3) Uani 1 1 d . . .
C6 C 0.6785(7) 0.6882(8) 0.1675(4) 0.043(3) Uani 1 1 d . . .
C7 C 0.7568(6) 0.6764(8) 0.1098(4) 0.031(2) Uani 1 1 d . . .
C8 C 0.8280(6) 0.6665(8) 0.0860(4) 0.035(3) Uani 1 1 d . . .
C9 C 0.9022(6) 0.6722(8) 0.1185(4) 0.040(3) Uani 1 1 d . . .
H9A H 0.9062 0.6801 0.1545 0.047 Uiso 1 1 calc R . .
C10 C 0.9631(7) 0.6495(9) 0.0469(4) 0.048(3) Uani 1 1 d . . .
H10A H 1.0095 0.6405 0.0340 0.058 Uiso 1 1 calc R . .
C11 C 0.8934(7) 0.6448(9) 0.0126(4) 0.054(3) Uani 1 1 d . . .
H11A H 0.8921 0.6369 -0.0231 0.065 Uiso 1 1 calc R . .
C12 C 0.8232(6) 0.6523(8) 0.0328(4) 0.037(3) Uani 1 1 d . . .
H12A H 0.7744 0.6478 0.0106 0.044 Uiso 1 1 calc R . .
N4 N 1.2898(5) 1.0331(9) 0.1453(3) 0.049(3) Uani 1 1 d . . .
H4B H 1.3356 1.0042 0.1517 0.059 Uiso 1 1 calc R . .
N5 N 1.1641(5) 1.0509(8) 0.1291(3) 0.049(3) Uani 1 1 d . . .
H5A H 1.1145 1.0365 0.1236 0.059 Uiso 1 1 calc R . .
N6 N 1.1257(6) 0.7201(9) 0.1251(3) 0.050(3) Uani 1 1 d . . .
C13 C 1.3293(7) 1.2241(11) 0.1450(4) 0.060(4) Uani 1 1 d . . .
H13A H 1.3838 1.2162 0.1522 0.071 Uiso 1 1 calc R . .
C14 C 1.2929(9) 1.3199(12) 0.1372(5) 0.071(4) Uani 1 1 d . . .
H14A H 1.3244 1.3794 0.1392 0.085 Uiso 1 1 calc R . .
C15 C 1.2114(8) 1.3326(11) 0.1265(4) 0.062(4) Uani 1 1 d . . .
H15A H 1.1903 1.3996 0.1211 0.074 Uiso 1 1 calc R . .
C16 C 1.1628(7) 1.2498(10) 0.1240(4) 0.051(3) Uani 1 1 d . . .
H16A H 1.1084 1.2585 0.1180 0.061 Uiso 1 1 calc R . .
C17 C 1.1962(6) 1.1518(11) 0.1304(4) 0.043(3) Uani 1 1 d . . .
C18 C 1.2770(7) 1.1394(11) 0.1413(4) 0.045(3) Uani 1 1 d . . .
C19 C 1.2218(6) 0.9810(11) 0.1378(4) 0.046(3) Uani 1 1 d . . .
C20 C 1.2128(7) 0.8670(11) 0.1412(4) 0.045(3) Uani 1 1 d . . .
C21 C 1.1392(7) 0.8215(10) 0.1213(4) 0.051(3) Uani 1 1 d . . .
H21A H 1.0985 0.8643 0.1047 0.062 Uiso 1 1 calc R . .
C22 C 1.1830(8) 0.6579(11) 0.1480(4) 0.057(4) Uani 1 1 d . . .
H22A H 1.1729 0.5870 0.1517 0.068 Uiso 1 1 calc R . .
C23 C 1.2599(8) 0.6978(11) 0.1672(4) 0.057(4) Uani 1 1 d . . .
H23A H 1.3009 0.6526 0.1807 0.069 Uiso 1 1 calc R . .
C24 C 1.2730(7) 0.8016(12) 0.1654(4) 0.057(4) Uani 1 1 d . . .
H24A H 1.3219 0.8293 0.1803 0.068 Uiso 1 1 calc R . .
O1W O 0.6285(5) 0.6795(8) -0.0205(3) 0.099(3) Uiso 1 1 d . . .
H1WB H 0.5965 0.6290 -0.0286 0.118 Uiso 1 1 d R . .
H1WA H 0.6047 0.7371 -0.0287 0.118 Uiso 1 1 d R . .
O2W O 0.8712(5) 0.7039(8) 0.2491(3) 0.106(3) Uiso 1 1 d . . .
H2WA H 0.9163 0.6991 0.2406 0.127 Uiso 1 1 d R . .
H2WB H 0.8664 0.7639 0.2624 0.127 Uiso 1 1 d R . .
O3W O 0.5937(7) 1.0021(11) 0.4213(5) 0.182(6) Uiso 1 1 d . . .
H3WA H 0.5608 1.0468 0.4285 0.219 Uiso 1 1 d R . .
H3WB H 0.6109 1.0215 0.3941 0.219 Uiso 1 1 d R . .
O4W O 0.5800(8) 0.8713(11) -0.0589(5) 0.187(6) Uiso 1 1 d . . .
H4WB H 0.5438 0.8937 -0.0436 0.224 Uiso 1 1 d R . .
H4WA H 0.6192 0.9127 -0.0529 0.224 Uiso 1 1 d R . .
N7 N -0.4424(7) 0.4684(10) 0.3108(5) 0.101(4) Uiso 1 1 d . . .
C25 C -0.4811(11) 0.4596(15) 0.2687(7) 0.127(7) Uiso 1 1 d . . .
C26 C -0.5466(9) 0.4587(13) 0.2203(6) 0.127(6) Uiso 1 1 d . . .
H26A H -0.5261 0.4328 0.1908 0.191 Uiso 1 1 calc R . .
H26B H -0.5662 0.5286 0.2131 0.191 Uiso 1 1 calc R . .
H26C H -0.5888 0.4141 0.2265 0.191 Uiso 1 1 calc R . .

loop_
_atom_site_aniso_label
_atom_site_aniso_U_11
_atom_site_aniso_U_22
_atom_site_aniso_U_33
_atom_site_aniso_U_23
_atom_site_aniso_U_13
_atom_site_aniso_U_12
Mo1 0.0467(6) 0.0301(6) 0.0366(5) -0.0107(5) 0.0164(4) -0.0033(5)
Mo2 0.0477(6) 0.0264(6) 0.0337(5) -0.0030(5) 0.0108(4) -0.0090(5)
Mo3 0.0414(5) 0.0281(6) 0.0466(6) -0.0020(5) 0.0249(5) -0.0016(5)
Mo4 0.0426(5) 0.0265(6) 0.0402(5) 0.0009(5) 0.0148(4) 0.0070(5)
Mo5 0.0496(6) 0.0291(6) 0.0355(5) 0.0053(5) 0.0137(5) -0.0057(5)
Mo6 0.0463(6) 0.0285(6) 0.0321(5) 0.0049(5) 0.0142(4) -0.0002(5)
Mo7 0.0388(5) 0.0416(7) 0.0354(5) -0.0001(5) 0.0121(4) 0.0087(5)
Mo8 0.0470(6) 0.0385(7) 0.0282(5) -0.0019(5) 0.0053(4) -0.0045(5)
Mo9 0.0436(6) 0.0333(6) 0.0269(5) -0.0001(4) 0.0050(4) 0.0013(5)
Mo10 0.0508(6) 0.0420(7) 0.0314(5) -0.0093(5) 0.0128(5) 0.0099(5)
Mo11 0.0472(6) 0.0411(7) 0.0397(6) -0.0021(5) 0.0138(5) -0.0171(5)
Mo12 0.0483(6) 0.0422(7) 0.0485(6) 0.0029(5) 0.0305(5) 0.0016(5)
P1 0.0246(12) 0.0197(15) 0.0184(12) -0.0038(11) 0.0067(10) -0.0030(11)
O1 0.048(4) 0.033(5) 0.025(3) -0.013(3) 0.016(3) -0.010(3)
O2 0.038(4) 0.017(4) 0.024(3) 0.001(3) 0.010(3) -0.003(3)
O3 0.036(4) 0.028(5) 0.030(4) 0.000(3) 0.009(3) 0.005(3)
O4 0.041(4) 0.026(5) 0.027(4) -0.008(3) 0.012(3) 0.004(3)
O5 0.049(4) 0.016(4) 0.039(4) 0.000(3) 0.011(3) -0.002(3)
O6 0.059(5) 0.036(5) 0.045(4) -0.004(4) 0.022(4) -0.014(4)
O7 0.055(4) 0.027(5) 0.036(4) -0.001(3) 0.026(3) -0.014(4)
O8 0.052(4) 0.029(5) 0.039(4) -0.006(3) 0.018(3) -0.005(4)
O9 0.075(5) 0.034(5) 0.045(4) -0.017(4) 0.029(4) -0.003(4)
O10 0.043(4) 0.035(5) 0.038(4) 0.000(4) 0.009(3) 0.002(4)
O11 0.056(5) 0.031(5) 0.038(4) -0.008(4) 0.018(3) 0.006(4)
O12 0.049(4) 0.024(5) 0.037(4) -0.001(3) 0.012(3) 0.003(3)
O13 0.063(5) 0.031(5) 0.044(4) -0.009(4) 0.012(4) -0.018(4)
O14 0.041(4) 0.030(5) 0.043(4) -0.002(4) 0.014(3) 0.003(3)
O15 0.041(4) 0.026(5) 0.049(4) 0.002(4) 0.020(3) 0.000(3)
O16 0.056(4) 0.034(5) 0.030(4) -0.007(3) 0.014(3) 0.000(4)
O17 0.060(5) 0.026(5) 0.071(5) -0.015(4) 0.038(4) -0.009(4)
O18 0.048(4) 0.025(5) 0.048(4) -0.001(4) 0.021(3) -0.004(3)
O19 0.047(4) 0.036(5) 0.046(4) -0.002(4) 0.012(4) 0.006(4)
O20 0.048(4) 0.032(5) 0.070(5) 0.001(4) 0.020(4) 0.012(4)
O21 0.044(4) 0.037(5) 0.035(4) 0.000(3) 0.016(3) -0.004(4)
O22 0.071(5) 0.031(5) 0.046(4) 0.011(4) 0.022(4) -0.006(4)
O23 0.049(4) 0.042(5) 0.034(4) 0.000(4) 0.014(3) 0.000(4)
O24 0.062(5) 0.033(5) 0.026(4) -0.004(3) 0.015(3) -0.016(4)
O25 0.045(4) 0.036(5) 0.035(4) -0.009(3) 0.017(3) 0.002(3)
O26 0.054(4) 0.033(5) 0.036(4) -0.009(3) 0.021(3) -0.009(4)
O27 0.067(5) 0.038(5) 0.045(4) 0.011(4) 0.017(4) 0.001(4)
O28 0.043(4) 0.059(6) 0.058(5) 0.008(4) 0.005(4) 0.015(4)
O29 0.044(4) 0.054(6) 0.040(4) 0.003(4) 0.013(3) 0.005(4)
O30 0.054(5) 0.045(6) 0.039(4) 0.000(4) 0.017(4) -0.001(4)
O31 0.040(4) 0.042(5) 0.034(4) 0.000(3) 0.011(3) -0.001(3)
O32 0.039(4) 0.051(6) 0.042(4) -0.002(4) 0.013(3) -0.006(4)
O33 0.054(5) 0.062(7) 0.038(4) -0.005(4) 0.002(4) 0.004(4)
O34 0.046(4) 0.040(5) 0.034(4) 0.000(4) 0.003(3) 0.002(4)
O35 0.041(4) 0.044(5) 0.030(4) -0.002(3) 0.010(3) 0.013(4)
O36 0.068(5) 0.045(6) 0.036(4) -0.012(4) 0.017(4) 0.005(4)
O37 0.064(5) 0.036(5) 0.044(4) 0.004(4) 0.027(4) 0.008(4)
O38 0.042(4) 0.039(5) 0.041(4) -0.002(4) 0.011(3) -0.004(4)
O39 0.059(5) 0.061(6) 0.047(4) -0.005(4) 0.015(4) -0.037(4)
O40 0.068(5) 0.057(6) 0.066(5) 0.005(4) 0.045(4) 0.001(4)
N1 0.057(6) 0.044(7) 0.029(5) -0.005(4) 0.005(4) -0.002(5)
N2 0.041(5) 0.044(7) 0.039(5) -0.005(5) 0.006(4) 0.005(5)
N3 0.057(6) 0.039(7) 0.053(6) -0.001(5) 0.016(5) -0.002(5)
C1 0.069(9) 0.045(9) 0.052(8) -0.003(6) 0.015(7) -0.003(7)
C2 0.067(9) 0.043(9) 0.067(9) 0.004(7) 0.028(7) 0.000(7)
C3 0.059(9) 0.086(13) 0.092(11) 0.025(9) 0.031(9) 0.027(8)
C4 0.056(8) 0.054(10) 0.053(8) 0.005(7) 0.002(6) 0.006(7)
C5 0.045(7) 0.032(8) 0.045(7) -0.002(6) 0.012(6) 0.000(6)
C6 0.059(8) 0.022(7) 0.050(7) 0.002(6) 0.017(6) 0.003(6)
C7 0.042(6) 0.021(7) 0.030(6) 0.002(5) 0.006(5) -0.001(5)
C8 0.052(7) 0.013(6) 0.039(6) 0.009(5) 0.010(5) -0.001(5)
C9 0.047(7) 0.030(7) 0.039(6) 0.005(5) 0.000(5) 0.002(6)
C10 0.058(8) 0.043(9) 0.049(7) 0.007(6) 0.021(6) -0.002(6)
C11 0.074(9) 0.048(9) 0.045(7) 0.001(6) 0.024(7) -0.021(7)
C12 0.058(7) 0.023(7) 0.030(6) 0.004(5) 0.008(5) -0.015(5)
N4 0.031(5) 0.070(9) 0.044(6) -0.005(6) 0.003(4) 0.001(5)
N5 0.034(5) 0.067(8) 0.046(6) 0.004(6) 0.009(4) 0.001(5)
N6 0.069(7) 0.043(8) 0.040(6) 0.001(5) 0.015(5) 0.007(6)
C13 0.055(8) 0.063(11) 0.058(8) -0.005(8) 0.005(7) -0.015(8)
C14 0.094(12) 0.063(12) 0.056(8) -0.017(8) 0.016(8) -0.021(9)
C15 0.071(9) 0.055(11) 0.054(8) -0.008(7) -0.003(7) 0.008(8)
C16 0.062(8) 0.041(9) 0.055(8) -0.005(7) 0.022(6) 0.002(7)
C17 0.045(7) 0.055(10) 0.027(6) -0.003(6) 0.003(5) -0.005(7)
C18 0.055(8) 0.046(9) 0.035(6) 0.000(6) 0.013(6) 0.000(7)
C19 0.042(7) 0.072(11) 0.024(6) -0.002(6) 0.004(5) 0.002(7)
C20 0.058(8) 0.053(9) 0.026(6) -0.002(6) 0.016(6) 0.003(7)
C21 0.061(8) 0.055(10) 0.039(7) 0.008(7) 0.011(6) 0.020(7)
C22 0.072(9) 0.065(11) 0.040(7) -0.002(7) 0.024(7) -0.013(8)
C23 0.076(10) 0.064(11) 0.037(7) -0.003(7) 0.024(7) 0.020(8)
C24 0.063(8) 0.075(12) 0.036(7) 0.002(7) 0.021(6) 0.015(8)

loop_
_atom_type_symbol
_atom_type_description
_atom_type_scat_dispersion_real
_atom_type_scat_dispersion_imag
_atom_type_scat_source
C C 0.0033 0.0016 'International Tables Vol C Tables 4.2.6.8 and 6.1.1.4'
H H 0.0000 0.0000 'International Tables Vol C Tables 4.2.6.8 and 6.1.1.4'
N N 0.0061 0.0033 'International Tables Vol C Tables 4.2.6.8 and 6.1.1.4'
O O 0.0106 0.0060 'International Tables Vol C Tables 4.2.6.8 and 6.1.1.4'
P P 0.1023 0.0942 'International Tables Vol C Tables 4.2.6.8 and 6.1.1.4'
Mo Mo -1.6832 0.6857 'International Tables Vol C Tables 4.2.6.8 and 6.1.1.4'

loop_
_geom_angle_atom_site_label_1
_geom_angle_atom_site_label_2
_geom_angle_atom_site_label_3
_geom_angle
_geom_angle_site_symmetry_1
_geom_angle_site_symmetry_3
O9 Mo1 O5 103.2(3) . .
O9 Mo1 O6 102.3(3) . .
O5 Mo1 O6 92.3(3) . .
O9 Mo1 O7 101.3(3) . .
O5 Mo1 O7 86.0(3) . .
O6 Mo1 O7 156.1(3) . .
O9 Mo1 O8 98.5(3) . .
O5 Mo1 O8 158.0(3) . .
O6 Mo1 O8 86.4(3) . .
O7 Mo1 O8 86.4(3) . .
O9 Mo1 O1 170.0(3) . .
O5 Mo1 O1 85.9(2) . .
O6 Mo1 O1 72.9(3) . .
O7 Mo1 O1 83.2(2) . .
O8 Mo1 O1 72.7(2) . .
O13 Mo2 O10 103.4(3) . .
O13 Mo2 O14 100.6(3) . .
O10 Mo2 O14 92.9(3) . .
O13 Mo2 O11 102.1(3) . .
O10 Mo2 O11 86.5(3) . .
O14 Mo2 O11 156.8(3) . .
O13 Mo2 O12 100.4(3) . .
O10 Mo2 O12 155.9(3) . .
O14 Mo2 O12 86.1(3) . .
O11 Mo2 O12 85.2(3) . .
O13 Mo2 O2 170.4(3) . .
O10 Mo2 O2 84.9(2) . .
O14 Mo2 O2 74.0(2) . .
O11 Mo2 O2 82.9(2) . .
O12 Mo2 O2 71.7(2) . .
O17 Mo3 O16 102.9(3) . .
O17 Mo3 O7 102.2(3) . .
O16 Mo3 O7 93.4(3) . .
O17 Mo3 O15 101.1(3) . .
O16 Mo3 O15 155.9(3) . .
O7 Mo3 O15 83.8(3) . .
O17 Mo3 O14 98.6(3) . .
O16 Mo3 O14 89.6(3) . .
O7 Mo3 O14 157.8(2) . .
O15 Mo3 O14 84.5(3) . .
O17 Mo3 O2 171.9(3) . .
O16 Mo3 O2 74.3(2) . .
O7 Mo3 O2 85.7(2) . .
O15 Mo3 O2 81.6(2) . .
O14 Mo3 O2 74.0(2) . .
O20 Mo4 O15 103.2(3) . .
O20 Mo4 O19 101.1(3) . .
O15 Mo4 O19 92.2(3) . .
O20 Mo4 O5 102.1(3) . .
O15 Mo4 O5 85.8(3) . .
O19 Mo4 O5 156.6(3) . .
O20 Mo4 O18 101.4(3) . .
O15 Mo4 O18 155.1(3) . .
O19 Mo4 O18 86.9(3) . .
O5 Mo4 O18 85.3(3) . .
O20 Mo4 O3 171.1(3) . .
O15 Mo4 O3 84.0(2) . .
O19 Mo4 O3 73.1(2) . .
O5 Mo4 O3 83.5(2) . .
O18 Mo4 O3 71.9(2) . .
O22 Mo5 O21 104.8(3) . .
O22 Mo5 O18 102.3(3) . .
O21 Mo5 O18 94.3(3) . .
O22 Mo5 O23 101.5(3) . .
O21 Mo5 O23 85.2(3) . .
O18 Mo5 O23 155.4(3) . .
O22 Mo5 O24 98.3(3) . .
O21 Mo5 O24 156.1(3) . .
O18 Mo5 O24 86.8(3) . .
O23 Mo5 O24 84.0(3) . .
O22 Mo5 O3 169.0(3) . .
O21 Mo5 O3 85.8(2) . .
O18 Mo5 O3 73.4(2) . .
O23 Mo5 O3 82.1(2) . .
O24 Mo5 O3 71.6(2) . .
O27 Mo6 O25 103.0(3) . .
O27 Mo6 O12 101.8(3) . .
O25 Mo6 O12 95.0(3) . .
O27 Mo6 O26 102.3(3) . .
O25 Mo6 O26 85.5(3) . .
O12 Mo6 O26 155.1(3) . .
O27 Mo6 O16 101.2(3) . .
O25 Mo6 O16 155.0(3) . .
O12 Mo6 O16 86.3(3) . .
O26 Mo6 O16 83.1(3) . .
O27 Mo6 O2 171.2(3) . .
O25 Mo6 O2 84.8(2) . .
O12 Mo6 O2 73.2(2) . .
O26 Mo6 O2 82.1(2) . .
O16 Mo6 O2 71.7(2) . .
O28 Mo7 O30 102.5(3) . .
O28 Mo7 O31 101.9(3) . .
O30 Mo7 O31 93.6(3) . .
O28 Mo7 O29 101.5(3) . .
O30 Mo7 O29 87.5(3) . .
O31 Mo7 O29 155.8(3) . .
O28 Mo7 O25 102.0(3) . .
O30 Mo7 O25 155.3(3) . .
O31 Mo7 O25 84.3(3) . .
O29 Mo7 O25 84.8(3) . .
O28 Mo7 O4 172.0(3) . .
O30 Mo7 O4 73.4(3) . .
O31 Mo7 O4 85.4(2) . .
O29 Mo7 O4 71.7(2) . .
O25 Mo7 O4 81.9(2) . .
O33 Mo8 O26 103.4(3) . .
O33 Mo8 O8 100.5(3) . .
O26 Mo8 O8 93.7(3) . .
O33 Mo8 O31 103.4(3) . .
O26 Mo8 O31 85.9(3) . .
O8 Mo8 O31 155.5(3) . .
O33 Mo8 O32 100.9(3) . .
O26 Mo8 O32 155.4(3) . .
O8 Mo8 O32 85.1(3) . .
O31 Mo8 O32 85.2(3) . .
O33 Mo8 O1 169.9(3) . .
O26 Mo8 O1 84.8(3) . .
O8 Mo8 O1 72.8(2) . .
O31 Mo8 O1 82.8(2) . .
O32 Mo8 O1 71.4(2) . .
O34 Mo9 O35 103.6(3) . .
O34 Mo9 O24 103.2(3) . .
O35 Mo9 O24 93.7(3) . .
O34 Mo9 O19 99.8(3) . .
O35 Mo9 O19 155.4(3) . .
O24 Mo9 O19 88.1(3) . .
O34 Mo9 O10 100.0(3) . .
O35 Mo9 O10 84.2(3) . .
O24 Mo9 O10 156.5(3) . .
O19 Mo9 O10 84.4(3) . .
O34 Mo9 O3 171.8(3) . .
O35 Mo9 O3 84.4(2) . .
O24 Mo9 O3 73.9(2) . .
O19 Mo9 O3 72.6(2) . .
O10 Mo9 O3 82.6(2) . .
O36 Mo10 O11 102.8(3) . .
O36 Mo10 O29 103.3(3) . .
O11 Mo10 O29 93.3(3) . .
O36 Mo10 O35 102.0(3) . .
O11 Mo10 O35 85.3(3) . .
O29 Mo10 O35 154.3(3) . .
O36 Mo10 O37 100.0(3) . .
O11 Mo10 O37 156.7(3) . .
O29 Mo10 O37 86.0(3) . .
O35 Mo10 O37 85.3(3) . .
O36 Mo10 O4 170.7(3) . .
O11 Mo10 O4 85.9(2) . .
O29 Mo10 O4 72.7(3) . .
O35 Mo10 O4 81.6(2) . .
O37 Mo10 O4 71.6(2) . .
O39 Mo11 O38 103.1(3) . .
O39 Mo11 O32 101.1(3) . .
O38 Mo11 O32 94.0(3) . .
O39 Mo11 O6 100.8(3) . .
O38 Mo11 O6 155.4(3) . .
O32 Mo11 O6 86.8(3) . .
O39 Mo11 O21 102.1(3) . .
O38 Mo11 O21 84.3(3) . .
O32 Mo11 O21 156.5(3) . .
O6 Mo11 O21 85.2(3) . .
O39 Mo11 O1 170.8(3) . .
O38 Mo11 O1 84.8(2) . .
O32 Mo11 O1 73.4(2) . .
O6 Mo11 O1 71.9(2) . .
O21 Mo11 O1 83.1(2) . .
O40 Mo12 O23 103.9(3) . .
O40 Mo12 O37 102.2(3) . .
O23 Mo12 O37 93.7(3) . .
O40 Mo12 O38 102.0(3) . .
O23 Mo12 O38 86.3(3) . .
O37 Mo12 O38 155.1(3) . .
O40 Mo12 O30 99.1(3) . .
O23 Mo12 O30 156.4(3) . .
O37 Mo12 O30 86.4(3) . .
O38 Mo12 O30 83.9(3) . .
O40 Mo12 O4 169.9(3) . .
O23 Mo12 O4 85.6(2) . .
O37 Mo12 O4 73.3(2) . .
O38 Mo12 O4 81.8(2) . .
O30 Mo12 O4 71.8(2) . .
O2 P1 O3 109.6(3) . .
O2 P1 O4 109.6(4) . .
O3 P1 O4 109.7(3) . .
O2 P1 O1 109.4(3) . .
O3 P1 O1 109.8(4) . .
O4 P1 O1 108.8(3) . .
P1 O1 Mo1 125.8(3) . .
P1 O1 Mo11 125.9(3) . .
Mo1 O1 Mo11 89.4(2) . .
P1 O1 Mo8 125.8(4) . .
Mo1 O1 Mo8 89.08(18) . .
Mo11 O1 Mo8 89.1(2) . .
P1 O2 Mo3 126.4(3) . .
P1 O2 Mo2 125.6(3) . .
Mo3 O2 Mo2 89.11(19) . .
P1 O2 Mo6 125.8(3) . .
Mo3 O2 Mo6 88.83(18) . .
Mo2 O2 Mo6 89.1(2) . .
P1 O3 Mo9 126.1(4) . .
P1 O3 Mo4 125.5(3) . .
Mo9 O3 Mo4 89.6(2) . .
P1 O3 Mo5 125.8(3) . .
Mo9 O3 Mo5 89.06(19) . .
Mo4 O3 Mo5 89.1(2) . .
P1 O4 Mo12 125.9(4) . .
P1 O4 Mo7 126.5(3) . .
Mo12 O4 Mo7 89.47(19) . .
P1 O4 Mo10 125.1(3) . .
Mo12 O4 Mo10 89.12(18) . .
Mo7 O4 Mo10 88.9(2) . .
Mo1 O5 Mo4 149.5(4) . .
Mo1 O6 Mo11 125.8(4) . .
Mo3 O7 Mo1 151.9(3) . .
Mo8 O8 Mo1 125.4(3) . .
Mo2 O10 Mo9 151.5(4) . .
Mo10 O11 Mo2 150.2(4) . .
Mo6 O12 Mo2 126.0(4) . .
Mo2 O14 Mo3 122.8(3) . .
Mo4 O15 Mo3 152.9(4) . .
Mo3 O16 Mo6 125.0(3) . .
Mo5 O18 Mo4 125.6(4) . .
Mo4 O19 Mo9 124.6(3) . .
Mo5 O21 Mo11 151.6(4) . .
Mo12 O23 Mo5 150.7(3) . .
Mo9 O24 Mo5 125.3(3) . .
Mo6 O25 Mo7 153.0(4) . .
Mo8 O26 Mo6 151.0(3) . .
Mo10 O29 Mo7 126.6(4) . .
Mo7 O30 Mo12 125.2(3) . .
Mo7 O31 Mo8 151.6(4) . .
Mo11 O32 Mo8 126.1(3) . .
Mo9 O35 Mo10 153.4(3) . .
Mo12 O37 Mo10 126.0(3) . .
Mo11 O38 Mo12 152.1(4) . .
C7 N1 C6 107.0(9) . .
C7 N1 H1B 126.5 . .
C6 N1 H1B 126.5 . .
C7 N2 C5 110.3(8) . .
C7 N2 H2B 124.8 . .
C5 N2 H2B 124.8 . .
C10 N3 C9 120.4(10) . .
C2 C1 C6 114.8(11) . .
C2 C1 H1A 122.6 . .
C6 C1 H1A 122.6 . .
C1 C2 C3 122.8(12) . .
C1 C2 H2A 118.6 . .
C3 C2 H2A 118.6 . .
C4 C3 C2 122.3(12) . .
C4 C3 H3A 118.9 . .
C2 C3 H3A 118.9 . .
C5 C4 C3 116.0(11) . .
C5 C4 H4A 122.0 . .
C3 C4 H4A 122.0 . .
C4 C5 C6 121.9(10) . .
C4 C5 N2 133.3(10) . .
C6 C5 N2 104.8(9) . .
C5 C6 N1 108.8(9) . .
C5 C6 C1 122.2(11) . .
N1 C6 C1 129.0(11) . .
N2 C7 N1 109.1(9) . .
N2 C7 C8 125.5(9) . .
N1 C7 C8 125.3(9) . .
C12 C8 C9 119.2(10) . .
C12 C8 C7 122.0(9) . .
C9 C8 C7 118.8(9) . .
N3 C9 C8 119.9(9) . .
N3 C9 H9A 120.1 . .
C8 C9 H9A 120.1 . .
N3 C10 C11 123.3(11) . .
N3 C10 H10A 118.4 . .
C11 C10 H10A 118.4 . .
C10 C11 C12 118.1(10) . .
C10 C11 H11A 120.9 . .
C12 C11 H11A 120.9 . .
C8 C12 C11 119.0(10) . .
C8 C12 H12A 120.5 . .
C11 C12 H12A 120.5 . .
C19 N4 C18 110.9(10) . .
C19 N4 H4B 124.5 . .
C18 N4 H4B 124.5 . .
C19 N5 C17 109.5(10) . .
C19 N5 H5A 125.3 . .
C17 N5 H5A 125.3 . .
C22 N6 C21 119.7(11) . .
C14 C13 C18 114.0(13) . .
C14 C13 H13A 123.0 . .
C18 C13 H13A 123.0 . .
C13 C14 C15 123.4(14) . .
C13 C14 H14A 118.3 . .
C15 C14 H14A 118.3 . .
C16 C15 C14 121.1(13) . .
C16 C15 H15A 119.5 . .
C14 C15 H15A 119.5 . .
C15 C16 C17 117.9(12) . .
C15 C16 H16A 121.1 . .
C17 C16 H16A 121.1 . .
C16 C17 C18 120.9(12) . .
C16 C17 N5 132.8(11) . .
C18 C17 N5 106.3(11) . .
N4 C18 C17 105.7(11) . .
N4 C18 C13 131.7(12) . .
C17 C18 C13 122.6(13) . .
N5 C19 N4 107.6(12) . .
N5 C19 C20 126.4(11) . .
N4 C19 C20 125.9(11) . .
C24 C20 C21 117.9(13) . .
C24 C20 C19 123.0(12) . .
C21 C20 C19 119.0(11) . .
N6 C21 C20 122.4(11) . .
N6 C21 H21A 118.8 . .
C20 C21 H21A 118.8 . .
N6 C22 C23 120.9(13) . .
N6 C22 H22A 119.5 . .
C23 C22 H22A 119.5 . .
C24 C23 C22 119.5(13) . .
C24 C23 H23A 120.2 . .
C22 C23 H23A 120.2 . .
C23 C24 C20 119.4(13) . .
C23 C24 H24A 120.3 . .
C20 C24 H24A 120.3 . .
H1WB O1W H1WA 109.5 . .
H2WA O2W H2WB 109.5 . .
H3WA O3W H3WB 109.8 . .
H4WB O4W H4WA 109.5 . .
N7 C25 C26 166.5(19) . .
C25 C26 H26A 109.5 . .
C25 C26 H26B 109.5 . .
H26A C26 H26B 109.5 . .
C25 C26 H26C 109.5 . .
H26A C26 H26C 109.5 . .
H26B C26 H26C 109.5 . .

loop_
_geom_bond_atom_site_label_1
_geom_bond_atom_site_label_2
_geom_bond_distance
_geom_bond_site_symmetry_2
Mo1 O9 1.680(6) .
Mo1 O5 1.881(6) .
Mo1 O6 1.897(6) .
Mo1 O7 1.925(6) .
Mo1 O8 1.948(7) .
Mo1 O1 2.428(6) .
Mo2 O13 1.673(7) .
Mo2 O10 1.839(6) .
Mo2 O14 1.922(6) .
Mo2 O11 1.946(6) .
Mo2 O12 1.976(6) .
Mo2 O2 2.447(6) .
Mo3 O17 1.675(6) .
Mo3 O16 1.857(7) .
Mo3 O7 1.889(6) .
Mo3 O15 1.961(6) .
Mo3 O14 1.965(6) .
Mo3 O2 2.418(6) .
Mo4 O20 1.674(6) .
Mo4 O15 1.863(6) .
Mo4 O19 1.903(6) .
Mo4 O5 1.948(6) .
Mo4 O18 1.979(6) .
Mo4 O3 2.438(6) .
Mo5 O22 1.689(6) .
Mo5 O21 1.864(6) .
Mo5 O18 1.873(6) .
Mo5 O23 1.970(7) .
Mo5 O24 1.975(6) .
Mo5 O3 2.446(6) .
Mo6 O27 1.670(7) .
Mo6 O25 1.832(6) .
Mo6 O12 1.878(6) .
Mo6 O26 1.966(6) .
Mo6 O16 1.981(6) .
Mo6 O2 2.447(6) .
Mo7 O28 1.658(7) .
Mo7 O30 1.872(7) .
Mo7 O31 1.876(6) .
Mo7 O29 1.954(7) .
Mo7 O25 1.967(6) .
Mo7 O4 2.434(6) .
Mo8 O33 1.663(6) .
Mo8 O26 1.847(7) .
Mo8 O8 1.904(7) .
Mo8 O31 1.937(6) .
Mo8 O32 1.979(7) .
Mo8 O1 2.452(6) .
Mo9 O34 1.669(6) .
Mo9 O35 1.865(6) .
Mo9 O24 1.866(6) .
Mo9 O19 1.963(6) .
Mo9 O10 1.969(6) .
Mo9 O3 2.420(6) .
Mo10 O36 1.678(6) .
Mo10 O11 1.865(6) .
Mo10 O29 1.871(6) .
Mo10 O35 1.939(6) .
Mo10 O37 1.964(7) .
Mo10 O4 2.445(6) .
Mo11 O39 1.670(7) .
Mo11 O38 1.850(6) .
Mo11 O32 1.870(7) .
Mo11 O6 1.948(7) .
Mo11 O21 1.973(6) .
Mo11 O1 2.437(6) .
Mo12 O40 1.677(6) .
Mo12 O23 1.844(7) .
Mo12 O37 1.874(7) .
Mo12 O38 1.965(6) .
Mo12 O30 1.983(7) .
Mo12 O4 2.429(6) .
P1 O2 1.526(6) .
P1 O3 1.533(6) .
P1 O4 1.534(6) .
P1 O1 1.535(6) .
N1 C7 1.352(11) .
N1 C6 1.385(12) .
N1 H1B 0.8600 .
N2 C7 1.316(11) .
N2 C5 1.391(11) .
N2 H2B 0.8600 .
N3 C10 1.315(12) .
N3 C9 1.353(12) .
C1 C2 1.347(14) .
C1 C6 1.409(14) .
C1 H1A 0.9300 .
C2 C3 1.378(15) .
C2 H2A 0.9300 .
C3 C4 1.376(15) .
C3 H3A 0.9300 .
C4 C5 1.357(14) .
C4 H4A 0.9300 .
C5 C6 1.374(13) .
C7 C8 1.478(13) .
C8 C12 1.380(12) .
C8 C9 1.398(13) .
C9 H9A 0.9300 .
C10 C11 1.357(13) .
C10 H10A 0.9300 .
C11 C12 1.408(13) .
C11 H11A 0.9300 .
C12 H12A 0.9300 .
N4 C19 1.331(13) .
N4 C18 1.375(14) .
N4 H4B 0.8600 .
N5 C19 1.325(13) .
N5 C17 1.399(14) .
N5 H5A 0.8600 .
N6 C22 1.319(14) .
N6 C21 1.323(14) .
C13 C14 1.372(17) .
C13 C18 1.401(16) .
C13 H13A 0.9300 .
C14 C15 1.391(16) .
C14 H14A 0.9300 .
C15 C16 1.344(16) .
C15 H15A 0.9300 .
C16 C17 1.375(15) .
C16 H16A 0.9300 .
C17 C18 1.380(14) .
C19 C20 1.468(16) .
C20 C24 1.388(15) .
C20 C21 1.405(15) .
C21 H21A 0.9300 .
C22 C23 1.423(15) .
C22 H22A 0.9300 .
C23 C24 1.346(16) .
C23 H23A 0.9300 .
C24 H24A 0.9300 .
O1W H1WB 0.8500 .
O1W H1WA 0.8500 .
O2W H2WA 0.8500 .
O2W H2WB 0.8500 .
O3W H3WA 0.8499 .
O3W H3WB 0.8501 .
O4W H4WB 0.8501 .
O4W H4WA 0.8500 .
N7 C25 1.174(18) .
C25 C26 1.53(2) .
C26 H26A 0.9600 .
C26 H26B 0.9600 .
C26 H26C 0.9600 .
